data_1532600
loop_
_publ_author_name
'Ivanova, T.I.'
'Nikitin, S.A.'
'Morozkin, A.V.'
'Gilewski, A.'
'Suski, W.'
'Bogdanov, A.E.'
'Ovchenkova, I.A.'
'Warchulska, J.'

_publ_section_title
;
 A magnetic study of (Ti Ni Si)-type Gd Mn1-x Tix Ge alloys
;
_journal_name_full 'Journal of Alloys Compd.'
_journal_page_first 15
_journal_page_last 20
_journal_volume 365
_journal_year 2004
_chemical_formula_sum 'Gd Ge Mn0.95 Ti0.05'
_chemical_name_systematic 'Gd (Mn0.95 Ti0.05) Ge'
_space_group_IT_number 62
_symmetry_space_group_name_Hall '-P 2ac 2n'
_symmetry_space_group_name_H-M 'P n m a'
_cell_angle_alpha 90
_cell_angle_beta 90
_cell_angle_gamma 90
_cell_formula_units_Z 4
_cell_length_a 7.133
_cell_length_b 4.156
_cell_length_c 8.197
_cell_volume 242.998
_citation_journal_id_ASTM JALCEU
_cod_data_source_file Ivanova_JALCEU_2004_1362.cif
_cod_data_source_block Gd1Ge1Mn0.95Ti0.05
_cod_original_formula_sum 'Gd1 Ge1 Mn0.95 Ti0.05'
_cod_database_code 1532600

loop_
_symmetry_equiv_pos_as_xyz
x,y,z
-x+1/2,-y,z+1/2
x+1/2,-y+1/2,-z+1/2
-x,y+1/2,-z
-x,-y,-z
x-1/2,y,-z-1/2
-x-1/2,y-1/2,z-1/2
x,-y-1/2,z

loop_
_atom_site_label
_atom_site_type_symbol
_atom_site_fract_x
_atom_site_fract_y
_atom_site_fract_z
_atom_site_occupancy
_atom_site_U_iso_or_equiv
Mn1 Mn 0.147 0.25 0.56 0.95 0.0
Ti1 Ti 0.147 0.25 0.56 0.05 0.0
Ge1 Ge 0.768 0.25 0.627 1 0.0
Gd1 Gd 0.521 0.25 0.323 1 0.0
